data_1552647
loop_
_publ_author_name
'Jaidee, Wuttichai'
'Andersen, Raymond J.'
'Chavez, Miguel A. G.'
'Wang, Yan A.'
'Patrick, Brian O.'
'Pyne, Stephen G.'
'Muanprasat, Chatchai'
'Borwornpinyo, Suparerk'
'Laphookhieo, Surat'

_publ_section_title
;
 Amides and Flavonoids from the Fruit and Leaf Extracts of Melodorum
 siamensis.
;
_journal_issue 2
_journal_name_full 'Journal of natural products'
_journal_page_first 283
_journal_page_last 292
_journal_paper_doi 10.1021/acs.jnatprod.8b00696
_journal_volume 82
_journal_year 2019
_chemical_absolute_configuration ad
_chemical_formula_moiety 'C17 H19 N O3'
_chemical_formula_sum 'C17 H19 N O3'
_chemical_formula_weight 285.33
_space_group_crystal_system monoclinic
_space_group_IT_number 5
_space_group_name_Hall 'C 2y'
_space_group_name_H-M_alt 'C 1 2 1'
_atom_sites_solution_hydrogens mixed
_atom_sites_solution_primary dual
_audit_creation_date 2017-07-25
_audit_creation_method
;
Olex2 1.2
(compiled 2017.07.20 svn.r3457 for OlexSys, GUI svn.r5370)
;
_cell_angle_alpha 90
_cell_angle_beta 97.390(5)
_cell_angle_gamma 90
_cell_formula_units_Z 4
_cell_length_a 10.7238(10)
_cell_length_b 7.2800(6)
_cell_length_c 19.4870(17)
_cell_measurement_reflns_used 7205
_cell_measurement_temperature 90(2)
_cell_measurement_theta_max 68.33
_cell_measurement_theta_min 2.29
_cell_volume 1508.7(2)
_computing_cell_refinement 'SAINT v8.34A (Bruker, 2013)'
_computing_data_reduction 'SAINT v8.34A (Bruker, 2013)'
_computing_molecular_graphics 'Olex2 (Dolomanov et al., 2009)'
_computing_publication_material 'Olex2 (Dolomanov et al., 2009)'
_computing_structure_refinement 'XL (Sheldrick, 2008)'
_computing_structure_solution 'XT (Sheldrick, 2015)'
_diffrn_ambient_temperature 90(2)
_diffrn_detector 'Bruker APEX2 area detector'
_diffrn_detector_area_resol_mean 7.9
_diffrn_detector_type 'CCD area detector'
_diffrn_measured_fraction_theta_full 1.000
_diffrn_measured_fraction_theta_max 0.999
_diffrn_measurement_device 'Bruker D8 Kappa diffractometer'
_diffrn_measurement_device_type 'Bruker APEX II area detector'
_diffrn_measurement_method '\f and \w scans'
_diffrn_radiation_monochromator 'mirror optics'
_diffrn_radiation_probe x-ray
_diffrn_radiation_type CuK\a
_diffrn_radiation_wavelength 1.54178
_diffrn_reflns_av_R_equivalents 0.0452
_diffrn_reflns_av_unetI/netI 0.0394
_diffrn_reflns_Laue_measured_fraction_full 1.000
_diffrn_reflns_Laue_measured_fraction_max 0.999
_diffrn_reflns_limit_h_max 12
_diffrn_reflns_limit_h_min -12
_diffrn_reflns_limit_k_max 8
_diffrn_reflns_limit_k_min -8
_diffrn_reflns_limit_l_max 23
_diffrn_reflns_limit_l_min -23
_diffrn_reflns_number 10766
_diffrn_reflns_point_group_measured_fraction_full 0.999
_diffrn_reflns_point_group_measured_fraction_max 0.997
_diffrn_reflns_theta_full 67.679
_diffrn_reflns_theta_max 68.321
_diffrn_reflns_theta_min 2.286
_diffrn_source 'microfocus sealed X-ray tube'
_diffrn_source_type 'Incoatec I\ms'
_diffrn_standards_number 0
_exptl_absorpt_coefficient_mu 0.696
_exptl_absorpt_correction_T_max 0.979
_exptl_absorpt_correction_T_min 0.875
_exptl_absorpt_correction_type multi-scan
_exptl_absorpt_process_details
'SADABS-2014/5 (Bruker,2014/5) was used for absorption correction. wR2(int) was 0.0748 before and 0.0607 after correction. The Ratio of minimum to maximum transmission is 0.8934. The \l/2 correction factor is 0.00150.'
_exptl_crystal_colour colourless
_exptl_crystal_colour_primary colourless
_exptl_crystal_density_diffrn 1.256
_exptl_crystal_description blade
_exptl_crystal_F_000 608
_exptl_crystal_size_max 0.16
_exptl_crystal_size_mid 0.07
_exptl_crystal_size_min 0.03
_refine_diff_density_max 0.135
_refine_diff_density_min -0.159
_refine_diff_density_rms 0.034
_refine_ls_abs_structure_details
;
 Flack x determined using 1113 quotients [(I+)-(I-)]/[(I+)+(I-)]
 (Parsons, Flack and Wagner, Acta Cryst. B69 (2013) 249-259).
;
_refine_ls_abs_structure_Flack -0.04(16)
_refine_ls_extinction_method none
_refine_ls_goodness_of_fit_ref 1.039
_refine_ls_hydrogen_treatment mixed
_refine_ls_matrix_type full
_refine_ls_number_parameters 194
_refine_ls_number_reflns 2764
_refine_ls_number_restraints 1
_refine_ls_restrained_S_all 1.039
_refine_ls_R_factor_all 0.0367
_refine_ls_R_factor_gt 0.0340
_refine_ls_shift/su_max 0.000
_refine_ls_shift/su_mean 0.000
_refine_ls_structure_factor_coef Fsqd
_refine_ls_weighting_details 'w=1/[\s^2^(Fo^2^)+(0.0446P)^2^+0.4536P] where P=(Fo^2^+2Fc^2^)/3'
_refine_ls_weighting_scheme calc
_refine_ls_wR_factor_gt 0.0847
_refine_ls_wR_factor_ref 0.0866
_reflns_Friedel_coverage 0.837
_reflns_Friedel_fraction_full 0.998
_reflns_Friedel_fraction_max 0.994
_reflns_number_gt 2609
_reflns_number_total 2764
_reflns_threshold_expression 'I > 2\s(I)'
_cod_data_source_file np8b00696_si_003.cif
_cod_data_source_block ra127
_cod_depositor_comments
;
The following automatic conversions were performed:

data item '_diffrn_radiation_probe' value 'X-ray' was changed to
'x-ray' in accordance with the
/home/data/users/saulius/crontab/automatic-downloads/current/ACS/lib/dictionaries/cif_core.dic
dictionary named 'cif_core.dic' version 2.4.2 last updated on
2011-04-26.

Automatic conversion script
Id: cif_fix_values 6909 2019-04-08 15:41:33Z antanas 
;
_cod_database_code 1552647
_shelx_shelxl_version_number 2016/6
_shelx_space_group_comment
;
The symmetry employed for this shelxl refinement is uniquely defined
by the following loop, which should always be used as a source of
symmetry information in preference to the above space-group names.
They are only intended as comments.
;
_shelx_estimated_absorpt_t_max 0.979
_shelx_estimated_absorpt_t_min 0.897
_olex2_refinement_description
;
1. Fixed Uiso
 At 1.2 times of:
  All C(H) groups, All C(H,H) groups
2.a Ternary CH refined with riding coordinates:
 C9(H9)
2.b Secondary CH2 refined with riding coordinates:
 C2(H2A,H2B), C3(H3A,H3B), C5(H5A,H5B), C6(H6A,H6B), C8(H8A,H8B)
2.c Aromatic/amide H refined with riding coordinates:
 C2'(H2'), C3'(H3'), C5'(H5'), C6'(H6'), C7'(H7'), C8'(H8'), C9'(H9')
;
_olex2_submission_special_instructions 'No special instructions were received'

loop_
_space_group_symop_operation_xyz
'x, y, z'
'-x, y, -z'
'x+1/2, y+1/2, z'
'-x+1/2, y+1/2, -z'

loop_
_atom_site_label
_atom_site_type_symbol
_atom_site_fract_x
_atom_site_fract_y
_atom_site_fract_z
_atom_site_U_iso_or_equiv
_atom_site_adp_type
_atom_site_occupancy
_atom_site_site_symmetry_order
_atom_site_calc_flag
_atom_site_refinement_flags_posn
O1 O 0.44072(15) 1.0357(2) 0.26370(8) 0.0192(4) Uani 1 1 d .
H1 H 0.452(3) 1.154(6) 0.2631(17) 0.044(10) Uiso 1 1 d .
O2 O 0.30566(19) 0.6870(3) 0.46801(10) 0.0348(5) Uani 1 1 d .
O3 O 0.45388(15) 0.4062(2) 0.26417(9) 0.0210(4) Uani 1 1 d .
N1 N 0.56586(17) 0.6666(3) 0.28317(10) 0.0176(4) Uani 1 1 d .
C1' C 0.5476(2) 0.4987(3) 0.25501(12) 0.0180(5) Uani 1 1 d .
C2 C 0.6630(2) 0.8006(3) 0.26920(13) 0.0210(5) Uani 1 1 d .
H2A H 0.647280 0.847550 0.221182 0.025 Uiso 1 1 calc R
H2B H 0.748170 0.745904 0.277172 0.025 Uiso 1 1 calc R
C2' C 0.6444(2) 0.4275(3) 0.21390(12) 0.0189(5) Uani 1 1 d .
H2' H 0.726281 0.479626 0.219211 0.023 Uiso 1 1 calc R
C3 C 0.6475(2) 0.9511(3) 0.32135(13) 0.0216(5) Uani 1 1 d .
H3A H 0.677077 1.070762 0.305472 0.026 Uiso 1 1 calc R
H3B H 0.694630 0.921577 0.367088 0.026 Uiso 1 1 calc R
C3' C 0.6159(2) 0.2898(3) 0.16946(12) 0.0209(5) Uani 1 1 d .
H3' H 0.531235 0.248239 0.164474 0.025 Uiso 1 1 calc R
C4 C 0.5057(2) 0.9548(3) 0.32485(11) 0.0181(5) Uani 1 1 d .
C4' C 0.6997(2) 0.1956(3) 0.12759(12) 0.0227(5) Uani 1 1 d .
C5 C 0.4689(2) 1.0465(4) 0.39008(13) 0.0244(5) Uani 1 1 d .
H5A H 0.537242 1.029019 0.428809 0.029 Uiso 1 1 calc R
H5B H 0.458016 1.180089 0.381910 0.029 Uiso 1 1 calc R
C5' C 0.8288(2) 0.2341(4) 0.13182(13) 0.0232(5) Uani 1 1 d .
H5' H 0.864284 0.330203 0.161036 0.028 Uiso 1 1 calc R
C6 C 0.3467(2) 0.9652(4) 0.40976(13) 0.0258(5) Uani 1 1 d .
H6A H 0.321875 1.032089 0.450109 0.031 Uiso 1 1 calc R
H6B H 0.278722 0.979817 0.370686 0.031 Uiso 1 1 calc R
C6' C 0.9046(3) 0.1323(4) 0.09343(13) 0.0299(6) Uani 1 1 d .
H6' H 0.991827 0.159013 0.096481 0.036 Uiso 1 1 calc R
C7 C 0.3641(2) 0.7642(4) 0.42727(12) 0.0236(5) Uani 1 1 d .
C7' C 0.8535(3) -0.0085(4) 0.05058(15) 0.0382(7) Uani 1 1 d .
H7' H 0.906006 -0.078726 0.024871 0.046 Uiso 1 1 calc R
C8 C 0.4615(2) 0.6646(4) 0.39126(13) 0.0227(5) Uani 1 1 d .
H8A H 0.438554 0.533193 0.385713 0.027 Uiso 1 1 calc R
H8B H 0.544663 0.672511 0.419830 0.027 Uiso 1 1 calc R
C8' C 0.7265(3) -0.0463(4) 0.04531(15) 0.0414(7) Uani 1 1 d .
H8' H 0.691619 -0.141651 0.015531 0.050 Uiso 1 1 calc R
C9 C 0.4691(2) 0.7500(3) 0.32034(12) 0.0169(5) Uani 1 1 d .
H9 H 0.385475 0.737448 0.291460 0.020 Uiso 1 1 calc R
C9' C 0.6494(3) 0.0547(4) 0.08350(14) 0.0319(6) Uani 1 1 d .
H9' H 0.562111 0.027959 0.079633 0.038 Uiso 1 1 calc R

loop_
_atom_site_aniso_label
_atom_site_aniso_U_11
_atom_site_aniso_U_22
_atom_site_aniso_U_33
_atom_site_aniso_U_23
_atom_site_aniso_U_13
_atom_site_aniso_U_12
O1 0.0189(9) 0.0146(9) 0.0236(8) 0.0006(7) 0.0016(6) -0.0001(6)
O2 0.0385(11) 0.0393(12) 0.0298(10) 0.0061(9) 0.0163(8) -0.0018(9)
O3 0.0183(8) 0.0163(8) 0.0291(9) 0.0001(7) 0.0057(7) -0.0020(6)
N1 0.0138(9) 0.0150(9) 0.0243(10) -0.0001(8) 0.0040(7) -0.0015(8)
C1' 0.0164(11) 0.0162(11) 0.0212(11) 0.0021(9) 0.0010(8) 0.0004(9)
C2 0.0152(11) 0.0163(11) 0.0325(13) 0.0006(10) 0.0069(9) -0.0038(9)
C2' 0.0169(11) 0.0169(11) 0.0228(11) 0.0010(10) 0.0020(9) -0.0007(9)
C3 0.0176(11) 0.0189(12) 0.0282(12) -0.0022(10) 0.0027(9) -0.0020(9)
C3' 0.0217(12) 0.0201(11) 0.0212(12) 0.0025(9) 0.0037(9) -0.0013(9)
C4 0.0167(11) 0.0167(11) 0.0206(11) 0.0001(10) 0.0012(8) -0.0007(9)
C4' 0.0314(13) 0.0191(12) 0.0179(11) 0.0017(10) 0.0038(9) 0.0008(10)
C5 0.0280(13) 0.0211(12) 0.0243(12) -0.0031(10) 0.0045(10) -0.0020(11)
C5' 0.0265(12) 0.0232(12) 0.0197(11) 0.0017(10) 0.0028(9) 0.0050(10)
C6 0.0284(13) 0.0267(13) 0.0236(12) -0.0032(11) 0.0080(10) 0.0030(11)
C6' 0.0337(15) 0.0320(15) 0.0248(13) 0.0040(11) 0.0072(10) 0.0103(12)
C7 0.0237(12) 0.0287(14) 0.0182(12) -0.0004(10) 0.0016(9) -0.0011(10)
C7' 0.054(2) 0.0323(15) 0.0313(14) -0.0038(13) 0.0162(13) 0.0124(13)
C8 0.0232(12) 0.0222(12) 0.0231(12) 0.0020(10) 0.0041(9) 0.0015(10)
C8' 0.058(2) 0.0334(17) 0.0345(15) -0.0141(13) 0.0134(13) -0.0027(14)
C9 0.0147(11) 0.0155(12) 0.0207(11) -0.0004(9) 0.0033(8) -0.0006(8)
C9' 0.0378(16) 0.0296(14) 0.0290(14) -0.0063(12) 0.0067(11) -0.0060(12)

loop_
_atom_type_symbol
_atom_type_description
_atom_type_scat_dispersion_real
_atom_type_scat_dispersion_imag
_atom_type_scat_source
C C 0.0181 0.0091 'International Tables Vol C Tables 4.2.6.8 and 6.1.1.4'
H H 0.0000 0.0000 'International Tables Vol C Tables 4.2.6.8 and 6.1.1.4'
N N 0.0311 0.0180 'International Tables Vol C Tables 4.2.6.8 and 6.1.1.4'
O O 0.0492 0.0322 'International Tables Vol C Tables 4.2.6.8 and 6.1.1.4'

loop_
_geom_angle_atom_site_label_1
_geom_angle_atom_site_label_2
_geom_angle_atom_site_label_3
_geom_angle
C4 O1 H1 111(2)
C1' N1 C2 126.48(19)
C1' N1 C9 120.10(18)
C9 N1 C2 112.14(18)
O3 C1' N1 120.9(2)
O3 C1' C2' 121.6(2)
N1 C1' C2' 117.56(19)
N1 C2 H2A 111.3
N1 C2 H2B 111.3
N1 C2 C3 102.27(18)
H2A C2 H2B 109.2
C3 C2 H2A 111.3
C3 C2 H2B 111.3
C1' C2' H2' 120.2
C3' C2' C1' 119.7(2)
C3' C2' H2' 120.2
C2 C3 H3A 111.0
C2 C3 H3B 111.0
C2 C3 C4 103.72(18)
H3A C3 H3B 109.0
C4 C3 H3A 111.0
C4 C3 H3B 111.0
C2' C3' H3' 116.2
C2' C3' C4' 127.6(2)
C4' C3' H3' 116.2
O1 C4 C3 110.53(18)
O1 C4 C5 111.28(19)
O1 C4 C9 104.97(18)
C3 C4 C5 114.04(19)
C3 C4 C9 103.15(18)
C5 C4 C9 112.24(19)
C5' C4' C3' 123.1(2)
C9' C4' C3' 118.1(2)
C9' C4' C5' 118.7(2)
C4 C5 H5A 109.4
C4 C5 H5B 109.4
H5A C5 H5B 108.0
C6 C5 C4 111.0(2)
C6 C5 H5A 109.4
C6 C5 H5B 109.4
C4' C5' H5' 119.9
C6' C5' C4' 120.2(3)
C6' C5' H5' 119.9
C5 C6 H6A 109.6
C5 C6 H6B 109.6
H6A C6 H6B 108.1
C7 C6 C5 110.3(2)
C7 C6 H6A 109.6
C7 C6 H6B 109.6
C5' C6' H6' 119.8
C5' C6' C7' 120.3(3)
C7' C6' H6' 119.8
O2 C7 C6 122.6(2)
O2 C7 C8 121.8(2)
C6 C7 C8 115.6(2)
C6' C7' H7' 120.0
C8' C7' C6' 120.1(3)
C8' C7' H7' 120.0
C7 C8 H8A 109.6
C7 C8 H8B 109.6
C7 C8 C9 110.1(2)
H8A C8 H8B 108.2
C9 C8 H8A 109.6
C9 C8 H8B 109.6
C7' C8' H8' 119.9
C7' C8' C9' 120.2(3)
C9' C8' H8' 119.9
N1 C9 C4 103.72(17)
N1 C9 C8 113.62(18)
N1 C9 H9 108.9
C4 C9 H9 108.9
C8 C9 C4 112.65(19)
C8 C9 H9 108.9
C4' C9' H9' 119.8
C8' C9' C4' 120.5(3)
C8' C9' H9' 119.8

loop_
_geom_bond_atom_site_label_1
_geom_bond_atom_site_label_2
_geom_bond_distance
O1 H1 0.87(4)
O1 C4 1.428(3)
O2 C7 1.211(3)
O3 C1' 1.241(3)
N1 C1' 1.344(3)
N1 C2 1.478(3)
N1 C9 1.471(3)
C1' C2' 1.484(3)
C2 H2A 0.9900
C2 H2B 0.9900
C2 C3 1.518(3)
C2' H2' 0.9500
C2' C3' 1.334(3)
C3 H3A 0.9900
C3 H3B 0.9900
C3 C4 1.532(3)
C3' H3' 0.9500
C3' C4' 1.460(3)
C4 C5 1.532(3)
C4 C9 1.541(3)
C4' C5' 1.405(3)
C4' C9' 1.400(4)
C5 H5A 0.9900
C5 H5B 0.9900
C5 C6 1.531(3)
C5' H5' 0.9500
C5' C6' 1.388(3)
C6 H6A 0.9900
C6 H6B 0.9900
C6 C7 1.508(4)
C6' H6' 0.9500
C6' C7' 1.389(4)
C7 C8 1.516(3)
C7' H7' 0.9500
C7' C8' 1.380(5)
C8 H8A 0.9900
C8 H8B 0.9900
C8 C9 1.527(3)
C8' H8' 0.9500
C8' C9' 1.391(4)
C9 H9 1.0000
C9' H9' 0.9500

loop_
_geom_hbond_atom_site_label_D
_geom_hbond_atom_site_label_H
_geom_hbond_atom_site_label_A
_geom_hbond_distance_DH
_geom_hbond_distance_HA
_geom_hbond_distance_DA
_geom_hbond_angle_DHA
_geom_hbond_site_symmetry_A
O1 H1 O3 0.87(4) 1.84(4) 2.701(2) 172(3) 1_565
